data_7009465
loop_
_publ_author_name
'Wong, Wai-Kwok'
'Zhang, Li-Lu'
'Chen, Yang'
'Wong, Wai-Yeung'
'Wong, Wing-Tak'
'Xue, Feng'
'Mak, Thomas C. W.'

_publ_contact_author
;
    ENTER NAME
 ENTER ADDRESS
;
_publ_section_title
;
 Reactivity of chiral diiminodiphosphine ligands towards PdCl2(PhCN)2:
 synthesis and crystal structures of two unexpected dinuclear
 palladium(II) complexes
;
_journal_issue 9
_journal_name_full 'Journal of the Chemical Society, Dalton Transactions'
_journal_page_first 1397
_journal_paper_doi 10.1039/b001245i
_journal_year 2000
_chemical_formula_moiety 'C38 H30 Cl2 N2 P2 Pd2 '
_chemical_formula_sum 'C38 H30 Cl2 N2 P2 Pd2'
_chemical_formula_weight 860.32
_space_group_IT_number 14
_symmetry_cell_setting monoclinic
_symmetry_Int_Tables_number 14
_symmetry_space_group_name_Hall '-P 2yn'
_symmetry_space_group_name_H-M 'P 1 21/n 1'
_audit_creation_date 'Mon Mar 23 10:59:52 1998'
_audit_creation_method 'from TEXRAY.INF file'
_cell_angle_alpha 90
_cell_angle_beta 107.90(1)
_cell_angle_gamma 90
_cell_formula_units_Z 2
_cell_length_a 9.889(1)
_cell_length_b 17.607(2)
_cell_length_c 10.282(1)
_cell_measurement_reflns_used 0
_cell_measurement_temperature 298.2
_cell_measurement_theta_max 0.0
_cell_measurement_theta_min 0.0
_cell_volume 1703.6(3)
_computing_cell_refinement 'MSC/AFC Diffractometer Control'
_computing_data_collection 'MSC/AFC Diffractometer Control'
_computing_data_reduction teXsan
_computing_publication_material teXsan
_computing_structure_refinement teXsan
_computing_structure_solution SIR92
_diffrn_ambient_temperature 298.2
_diffrn_measurement_device 'MARResearch Image Plate scanner'
_diffrn_measurement_method 'omega scans with profile analysis'
_diffrn_orient_matrix_UB_11 0.00000
_diffrn_orient_matrix_UB_12 0.00000
_diffrn_orient_matrix_UB_13 0.00000
_diffrn_orient_matrix_UB_21 0.00000
_diffrn_orient_matrix_UB_22 0.00000
_diffrn_orient_matrix_UB_23 0.00000
_diffrn_orient_matrix_UB_31 0.00000
_diffrn_orient_matrix_UB_32 0.00000
_diffrn_orient_matrix_UB_33 0.00000
_diffrn_radiation_monochromator graphite
_diffrn_radiation_source 'X-ray tube'
_diffrn_radiation_type MoKalpha
_diffrn_radiation_wavelength 0.7107
_diffrn_reflns_av_R_equivalents 0.00
_diffrn_reflns_limit_h_max 10
_diffrn_reflns_limit_h_min 0
_diffrn_reflns_limit_k_max 20
_diffrn_reflns_limit_k_min 0
_diffrn_reflns_limit_l_max 11
_diffrn_reflns_limit_l_min -12
_diffrn_reflns_number 16020
_diffrn_reflns_theta_max 25.55
_diffrn_reflns_theta_min 1
_diffrn_standards_decay_% 0.00
_diffrn_standards_interval_count 0
_diffrn_standards_number 0
_exptl_absorpt_coefficient_mu 1.338
_exptl_absorpt_correction_type none
_exptl_crystal_colour yellow
_exptl_crystal_density_diffrn 1.677
_exptl_crystal_description plate
_exptl_crystal_F_000 856.00
_exptl_crystal_size_max 0.250
_exptl_crystal_size_mid 0.240
_exptl_crystal_size_min 0.190
_refine_diff_density_max 0.58
_refine_diff_density_min -0.72
_refine_ls_extinction_method none
_refine_ls_goodness_of_fit_obs 1.699
_refine_ls_hydrogen_treatment noref
_refine_ls_matrix_type full
_refine_ls_number_parameters 208
_refine_ls_number_reflns 1755
_refine_ls_number_restraints 0
_refine_ls_R_factor_obs 0.0468
_refine_ls_shift/esd_max 0.0130
_refine_ls_structure_factor_coef F
_refine_ls_weighting_scheme sigma
_refine_ls_wR_factor_obs 0.0362
_reflns_number_observed 1755
_reflns_number_total 2685
_reflns_observed_criterion 1.50
_cod_data_source_file b001245i.txt
_cod_data_source_block wtwong529-wywong018
_cod_depositor_comments
;
The following automatic conversions were performed:

'_atom_site_thermal_displace_type' tag value 'Uij' was replaced with
'Uani' value 38 times.

Automatic conversion script
Id: cif_fix_values 1646 2011-03-28 12:23:43Z adriana 
;
_cod_original_sg_symbol_H-M 'P 21/n     '
_cod_original_formula_sum 'C38 H30 Cl2 N2 P2 Pd2 '
_cod_database_code 7009465

loop_
_symmetry_equiv_pos_as_xyz
'   +x,   +y,   +z'
1/2-x,1/2+y,1/2-z
'   -x,   -y,   -z'
1/2+x,1/2-y,1/2+z

loop_
_atom_site_aniso_label
_atom_site_aniso_U_11
_atom_site_aniso_U_22
_atom_site_aniso_U_33
_atom_site_aniso_U_12
_atom_site_aniso_U_13
_atom_site_aniso_U_23
Pd(1) 0.0367(3) 0.0504(4) 0.0474(4) -0.0035(3) 0.0119(2) -0.0009(4)
Cl(1) 0.040(1) 0.082(2) 0.098(2) -0.013(1) 0.024(1) -0.022(1)
P(1) 0.041(1) 0.052(2) 0.046(1) -0.0010(9) 0.0092(10) -0.003(1)
N(1) 0.036(3) 0.036(4) 0.046(4) -0.004(3) 0.007(3) -0.003(3)
C(1) 0.040(4) 0.071(7) 0.044(5) -0.008(4) 0.008(4) 0.007(5)
C(2) 0.055(5) 0.056(6) 0.036(5) 0.006(4) 0.018(4) 0.007(4)
C(3) 0.045(5) 0.080(8) 0.067(6) 0.006(4) 0.024(4) 0.000(6)
C(4) 0.062(6) 0.083(8) 0.085(8) 0.022(5) 0.029(5) -0.002(6)
C(5) 0.079(6) 0.061(7) 0.085(8) 0.003(5) 0.035(6) -0.011(6)
C(6) 0.053(5) 0.063(7) 0.080(7) -0.004(4) 0.026(4) -0.012(6)
C(7) 0.045(4) 0.046(6) 0.044(5) -0.001(4) 0.014(4) 0.001(4)
C(8) 0.043(4) 0.050(6) 0.054(6) -0.004(4) 0.016(4) -0.007(5)
C(9) 0.080(6) 0.056(7) 0.065(7) -0.021(5) 0.009(5) -0.002(6)
C(10) 0.096(7) 0.077(8) 0.065(8) -0.014(6) 0.022(6) 0.006(6)
C(11) 0.074(6) 0.059(7) 0.090(9) -0.010(5) 0.042(6) -0.009(7)
C(12) 0.074(6) 0.061(7) 0.096(9) -0.031(5) 0.032(6) -0.038(6)
C(13) 0.070(5) 0.073(7) 0.054(6) -0.010(5) 0.011(5) -0.030(6)
C(14) 0.053(5) 0.052(6) 0.044(6) 0.004(4) 0.008(4) -0.002(4)
C(15) 0.068(6) 0.098(8) 0.047(6) 0.021(5) 0.018(5) 0.013(5)
C(16) 0.067(6) 0.106(9) 0.081(8) 0.025(6) 0.014(5) 0.010(7)
C(17) 0.082(7) 0.076(8) 0.068(7) 0.021(5) 0.024(5) 0.035(6)
C(18) 0.085(6) 0.099(8) 0.075(7) 0.000(6) 0.034(5) 0.023(7)
C(19) 0.051(5) 0.090(8) 0.062(7) -0.008(4) 0.017(5) 0.010(6)

loop_
_atom_site_label
_atom_site_fract_x
_atom_site_fract_y
_atom_site_fract_z
_atom_site_U_iso_or_equiv
_atom_site_thermal_displace_type
_atom_site_calc_flag
_atom_site_calc_attached_atom
Pd(1) 1.11479(5) 0.05715(4) 0.58579(6) 0.0451(2) Uani ? ?
Cl(1) 1.3533(2) 0.0767(1) 0.6089(2) 0.0728(8) Uani ? ?
P(1) 1.1193(2) 0.1460(1) 0.7397(2) 0.0469(7) Uani ? ?
N(1) 0.9109(5) 0.0326(3) 0.5549(6) 0.041(2) Uani ? ?
C(1) 0.8172(7) 0.0679(5) 0.5859(7) 0.053(3) Uani ? ?
C(2) 0.8203(7) 0.1392(5) 0.6629(8) 0.048(3) Uani ? ?
C(3) 0.6871(7) 0.1690(5) 0.6610(8) 0.062(3) Uani ? ?
C(4) 0.6787(8) 0.2358(6) 0.7263(10) 0.075(4) Uani ? ?
C(5) 0.8009(9) 0.2733(5) 0.7981(9) 0.073(3) Uani ? ?
C(6) 0.9318(7) 0.2447(5) 0.8019(9) 0.064(3) Uani ? ?
C(7) 0.9431(7) 0.1789(4) 0.7345(7) 0.045(3) Uani ? ?
C(8) 1.2100(7) 0.2332(5) 0.7201(9) 0.049(3) Uani ? ?
C(9) 1.1779(8) 0.2631(5) 0.5892(10) 0.070(3) Uani ? ?
C(10) 1.2300(10) 0.3324(6) 0.5642(10) 0.080(4) Uani ? ?
C(11) 1.3201(10) 0.3706(5) 0.669(1) 0.070(4) Uani ? ?
C(12) 1.3563(9) 0.3422(6) 0.797(1) 0.076(4) Uani ? ?
C(13) 1.3013(8) 0.2735(6) 0.8243(8) 0.068(3) Uani ? ?
C(14) 1.2005(8) 0.1098(4) 0.9124(7) 0.051(3) Uani ? ?
C(15) 1.3440(9) 0.0949(5) 0.9565(9) 0.071(3) Uani ? ?
C(16) 1.4041(9) 0.0617(6) 1.085(1) 0.087(4) Uani ? ?
C(17) 1.3216(10) 0.0413(5) 1.1634(9) 0.075(3) Uani ? ?
C(18) 1.1789(10) 0.0551(6) 1.1186(10) 0.084(4) Uani ? ?
C(19) 1.1177(8) 0.0907(5) 0.9939(9) 0.068(3) Uani ? ?
H(1) 0.6026 0.1424 0.6141 0.0750 Uani ? ?
H(2) 0.5887 0.2562 0.7221 0.0903 Uani ? ?
H(3) 0.7952 0.3192 0.8449 0.0872 Uani ? ?
H(4) 1.0155 0.2708 0.8522 0.0770 Uani ? ?
H(5) 1.1180 0.2351 0.5146 0.0837 Uani ? ?
H(6) 1.2029 0.3528 0.4744 0.0962 Uani ? ?
H(7) 1.3582 0.4178 0.6529 0.0846 Uani ? ?
H(8) 1.4205 0.3695 0.8694 0.0909 Uani ? ?
H(9) 1.3269 0.2546 0.9152 0.0811 Uani ? ?
H(10) 1.4015 0.1067 0.9003 0.0855 Uani ? ?
H(11) 1.5037 0.0534 1.1183 0.1038 Uani ? ?
H(12) 1.3632 0.0175 1.2493 0.0900 Uani ? ?
H(13) 1.1213 0.0403 1.1729 0.1011 Uani ? ?
H(14) 1.0190 0.1019 0.9646 0.0812 Uani ? ?
H(15) 0.7261 0.0448 0.5544 0.0637 Uani ? ?

loop_
_atom_type_symbol
_atom_type_oxidation_number
_atom_type_number_in_cell
_atom_type_scat_dispersion_real
_atom_type_scat_dispersion_imag
_atom_type_scat_source
C 0 76 0.003 0.002 'International Tables'
H 0 60 0.000 0.000 'International Tables'
P 0 4 0.102 0.094 'International Tables'
Pd 0 4 -0.999 1.007 'International Tables'
Cl 0 4 0.148 0.159 'International Tables'
N 0 4 0.006 0.003 'International Tables'

loop_
_geom_angle_atom_site_label_1
_geom_angle_atom_site_label_2
_geom_angle_atom_site_label_3
_geom_angle
_geom_angle_site_symmetry_1
_geom_angle_site_symmetry_2
_geom_angle_site_symmetry_3
_geom_angle_publ_flag
Cl(1) Pd(1) P(1) 91.46(7) ? ? ? yes
Cl(1) Pd(1) N(1) 174.8(2) ? ? ? yes
Cl(1) Pd(1) N(1) 94.9(2) ? ? ? yes
P(1) Pd(1) N(1) 93.7(2) ? ? ? yes
P(1) Pd(1) N(1) 173.1(1) ? ? ? yes
N(1) Pd(1) N(1) 79.9(2) ? ? ? yes
Pd(1) P(1) C(7) 113.2(3) ? ? ? yes
Pd(1) P(1) C(8) 114.7(3) ? ? ? yes
Pd(1) P(1) C(14) 110.7(3) ? ? ? yes
C(7) P(1) C(8) 103.2(3) ? ? ? yes
C(7) P(1) C(14) 105.7(3) ? ? ? yes
C(8) P(1) C(14) 108.6(4) ? ? ? yes
Pd(1) N(1) Pd(1) 100.1(2) ? ? ? yes
Pd(1) N(1) C(1) 130.8(5) ? ? ? yes
Pd(1) N(1) C(1) 127.8(5) ? ? ? yes
N(1) C(1) C(2) 132.1(6) ? ? ? yes
C(1) C(2) C(3) 116.2(7) ? ? ? yes
C(1) C(2) C(7) 125.3(6) ? ? ? yes
C(3) C(2) C(7) 118.5(7) ? ? ? yes
C(2) C(3) C(4) 120.5(7) ? ? ? yes
C(3) C(4) C(5) 120.0(7) ? ? ? yes
C(4) C(5) C(6) 120.1(8) ? ? ? yes
C(5) C(6) C(7) 121.1(7) ? ? ? yes
P(1) C(7) C(2) 121.7(6) ? ? ? yes
P(1) C(7) C(6) 118.6(6) ? ? ? yes
C(2) C(7) C(6) 119.7(6) ? ? ? yes
P(1) C(8) C(9) 117.0(6) ? ? ? yes
P(1) C(8) C(13) 125.4(7) ? ? ? yes
C(9) C(8) C(13) 117.5(8) ? ? ? yes
C(8) C(9) C(10) 122.0(8) ? ? ? yes
C(9) C(10) C(11) 118.9(9) ? ? ? yes
C(10) C(11) C(12) 120.5(9) ? ? ? yes
C(11) C(12) C(13) 121.2(8) ? ? ? yes
C(8) C(13) C(12) 119.8(9) ? ? ? yes
P(1) C(14) C(15) 119.2(6) ? ? ? yes
P(1) C(14) C(19) 120.7(6) ? ? ? yes
C(15) C(14) C(19) 119.9(7) ? ? ? yes
C(14) C(15) C(16) 119.0(7) ? ? ? yes
C(15) C(16) C(17) 120.8(7) ? ? ? yes
C(16) C(17) C(18) 120.0(8) ? ? ? yes
C(17) C(18) C(19) 120.3(8) ? ? ? yes
C(14) C(19) C(18) 119.9(7) ? ? ? yes

loop_
_geom_bond_atom_site_label_1
_geom_bond_atom_site_label_2
_geom_bond_distance
_geom_bond_site_symmetry_1
_geom_bond_site_symmetry_2
_geom_bond_publ_flag
Pd(1) Cl(1) 2.322(2) ? ? yes
Pd(1) P(1) 2.217(2) ? ? yes
Pd(1) N(1) 1.990(5) ? ? yes
Pd(1) N(1) 2.105(6) ? ? yes
P(1) C(7) 1.821(7) ? ? yes
P(1) C(8) 1.819(8) ? ? yes
P(1) C(14) 1.824(8) ? ? yes
N(1) C(1) 1.236(8) ? ? yes
C(1) C(2) 1.48(1) ? ? yes
C(2) C(3) 1.412(9) ? ? yes
C(2) C(7) 1.398(9) ? ? yes
C(3) C(4) 1.37(1) ? ? yes
C(4) C(5) 1.38(1) ? ? yes
C(5) C(6) 1.378(10) ? ? yes
C(6) C(7) 1.372(10) ? ? yes
C(8) C(9) 1.39(1) ? ? yes
C(8) C(13) 1.368(10) ? ? yes
C(9) C(10) 1.38(1) ? ? yes
C(10) C(11) 1.35(1) ? ? yes
C(11) C(12) 1.35(1) ? ? yes
C(12) C(13) 1.39(1) ? ? yes
C(14) C(15) 1.376(9) ? ? yes
C(14) C(19) 1.381(10) ? ? yes
C(15) C(16) 1.40(1) ? ? yes
C(16) C(17) 1.36(1) ? ? yes
C(17) C(18) 1.36(1) ? ? yes
C(18) C(19) 1.39(1) ? ? yes
